data_2235729
loop_
_publ_author_name
'Saeed, Aamer'
'Rafique, Hummera'
'Fl\"orke, Ulrich'

_publ_section_title
;
 6-Methoxy-1,3-benzothiazol-2-amine
;
_journal_coeditor_code ZS2217
_journal_issue 7
_journal_name_full 'Acta Crystallographica Section E'
_journal_page_first o2240
_journal_paper_doi 10.1107/S1600536812028152
_journal_volume 68
_journal_year 2012
_chemical_formula_iupac 'C8 H8 N2 O S'
_chemical_formula_moiety 'C8 H8 N2 O S'
_chemical_formula_sum 'C8 H8 N2 O S'
_chemical_formula_weight 180.23
_chemical_melting_point_gt 418
_chemical_melting_point_lt 420
_chemical_name_systematic
;
6-Methoxy-1,3-benzothiazol-2-amine
;
_space_group_IT_number 61
_symmetry_cell_setting orthorhombic
_symmetry_space_group_name_Hall '-P 2ac 2ab'
_symmetry_space_group_name_H-M 'P b c a'
_atom_sites_solution_hydrogens difmap
_atom_sites_solution_primary direct
_atom_sites_solution_secondary difmap
_audit_creation_method SHELXL-97
_cell_angle_alpha 90.00
_cell_angle_beta 90.00
_cell_angle_gamma 90.00
_cell_formula_units_Z 8
_cell_length_a 15.060(2)
_cell_length_b 6.6997(11)
_cell_length_c 16.649(3)
_cell_measurement_reflns_used 3739
_cell_measurement_temperature 130(2)
_cell_measurement_theta_max 28.26
_cell_measurement_theta_min 2.45
_cell_volume 1679.8(5)
_computing_cell_refinement 'SAINT (Bruker, 2002)'
_computing_data_collection 'SMART (Bruker, 2002)'
_computing_data_reduction 'SAINT (Bruker, 2002)'
_computing_molecular_graphics 'SHELXTL (Sheldrick, 2008)'
_computing_publication_material 'SHELXTL (Sheldrick, 2008) and local programs'
_computing_structure_refinement 'SHELXL97 (Sheldrick, 2008)'
_computing_structure_solution 'SHELXS97 (Sheldrick, 2008)'
_diffrn_ambient_temperature 130(2)
_diffrn_measured_fraction_theta_full 1.000
_diffrn_measured_fraction_theta_max 1.000
_diffrn_measurement_device_type 'Bruker SMART APEX CCD'
_diffrn_measurement_method '\f and \w scans'
_diffrn_radiation_monochromator graphite
_diffrn_radiation_source 'sealed tube'
_diffrn_radiation_type MoK\a
_diffrn_radiation_wavelength 0.71073
_diffrn_reflns_av_R_equivalents 0.0286
_diffrn_reflns_av_sigmaI/netI 0.0166
_diffrn_reflns_limit_h_max 19
_diffrn_reflns_limit_h_min -19
_diffrn_reflns_limit_k_max 8
_diffrn_reflns_limit_k_min -8
_diffrn_reflns_limit_l_max 20
_diffrn_reflns_limit_l_min -21
_diffrn_reflns_number 14745
_diffrn_reflns_theta_full 27.87
_diffrn_reflns_theta_max 27.87
_diffrn_reflns_theta_min 2.45
_diffrn_standards_number 0
_exptl_absorpt_coefficient_mu 0.334
_exptl_absorpt_correction_T_max 0.9548
_exptl_absorpt_correction_T_min 0.8589
_exptl_absorpt_correction_type multi-scan
_exptl_absorpt_process_details '(SADABS; Sheldrick, 2004)'
_exptl_crystal_colour colourless
_exptl_crystal_density_diffrn 1.425
_exptl_crystal_density_method 'not measured'
_exptl_crystal_description prism
_exptl_crystal_F_000 752
_exptl_crystal_size_max 0.47
_exptl_crystal_size_mid 0.23
_exptl_crystal_size_min 0.14
_refine_diff_density_max 0.398
_refine_diff_density_min -0.198
_refine_ls_extinction_method none
_refine_ls_goodness_of_fit_ref 1.056
_refine_ls_hydrogen_treatment constr
_refine_ls_matrix_type full
_refine_ls_number_parameters 110
_refine_ls_number_reflns 2010
_refine_ls_number_restraints 0
_refine_ls_restrained_S_all 1.056
_refine_ls_R_factor_all 0.0387
_refine_ls_R_factor_gt 0.0333
_refine_ls_shift/su_max 0.001
_refine_ls_shift/su_mean 0.000
_refine_ls_structure_factor_coef Fsqd
_refine_ls_weighting_details 'calc w=1/[\s^2^(Fo^2^)+(0.0541P)^2^+0.5583P] where P=(Fo^2^+2Fc^2^)/3'
_refine_ls_weighting_scheme calc
_refine_ls_wR_factor_gt 0.0901
_refine_ls_wR_factor_ref 0.0939
_reflns_number_gt 1771
_reflns_number_total 2010
_reflns_threshold_expression I>2\s(I)
_cod_data_source_file zs2217.cif
_cod_data_source_block I
_cod_original_sg_symbol_H-M 'P b c a '
_cod_database_code 2235729
_cod_database_fobs_code 2235729

loop_
_symmetry_equiv_pos_as_xyz
'x, y, z'
'-x+1/2, -y, z+1/2'
'-x, y+1/2, -z+1/2'
'x+1/2, -y+1/2, -z'
'-x, -y, -z'
'x-1/2, y, -z-1/2'
'x, -y-1/2, z-1/2'
'-x-1/2, y-1/2, z'

loop_
_atom_site_type_symbol
_atom_site_label
_atom_site_fract_x
_atom_site_fract_y
_atom_site_fract_z
_atom_site_U_iso_or_equiv
_atom_site_adp_type
_atom_site_calc_flag
_atom_site_refinement_flags
_atom_site_occupancy
_atom_site_symmetry_multiplicity
S S1 0.67080(2) 0.21698(5) 0.37026(2) 0.02447(13) Uani d . 1 1
O O1 0.68079(6) 0.55013(14) 0.09070(6) 0.0234(2) Uani d . 1 1
N N1 0.56180(7) 0.50795(17) 0.40573(6) 0.0217(2) Uani d . 1 1
N N2 0.58824(8) 0.28778(19) 0.51177(7) 0.0292(3) Uani d . 1 1
H H2A 0.5525 0.3536 0.5442 0.035 Uiso calc R 1 1
H H2B 0.6160 0.1805 0.5290 0.035 Uiso calc R 1 1
C C1 0.60027(9) 0.3510(2) 0.43608(8) 0.0220(3) Uani d . 1 1
C C2 0.58749(8) 0.53507(19) 0.32593(8) 0.0191(3) Uani d . 1 1
C C3 0.56017(9) 0.6894(2) 0.27627(8) 0.0225(3) Uani d . 1 1
H H3A 0.5211 0.7892 0.2962 0.027 Uiso calc R 1 1
C C4 0.58993(9) 0.6982(2) 0.19719(8) 0.0220(3) Uani d . 1 1
H H4A 0.5710 0.8036 0.1630 0.026 Uiso calc R 1 1
C C5 0.64762(8) 0.55186(19) 0.16817(8) 0.0193(3) Uani d . 1 1
C C6 0.67681(8) 0.3964(2) 0.21681(8) 0.0209(3) Uani d . 1 1
H H6A 0.7162 0.2973 0.1968 0.025 Uiso calc R 1 1
C C7 0.64648(8) 0.39071(19) 0.29540(8) 0.0193(3) Uani d . 1 1
C C8 0.65274(10) 0.7074(2) 0.03804(9) 0.0281(3) Uani d . 1 1
H H8A 0.5878 0.7068 0.0340 0.042 Uiso calc R 1 1
H H8B 0.6786 0.6867 -0.0153 0.042 Uiso calc R 1 1
H H8C 0.6726 0.8360 0.0595 0.042 Uiso calc R 1 1

loop_
_atom_site_aniso_label
_atom_site_aniso_U_11
_atom_site_aniso_U_22
_atom_site_aniso_U_33
_atom_site_aniso_U_12
_atom_site_aniso_U_13
_atom_site_aniso_U_23
S1 0.0272(2) 0.0253(2) 0.0208(2) 0.00985(13) 0.00107(13) 0.00191(12)
O1 0.0249(5) 0.0256(5) 0.0195(5) 0.0008(4) 0.0041(4) 0.0015(4)
N1 0.0242(5) 0.0232(5) 0.0177(5) 0.0041(4) -0.0009(4) -0.0017(4)
N2 0.0358(7) 0.0314(7) 0.0203(6) 0.0133(5) 0.0027(5) 0.0039(5)
C1 0.0220(6) 0.0253(7) 0.0187(6) 0.0030(5) -0.0011(5) -0.0028(5)
C2 0.0178(6) 0.0215(6) 0.0180(6) 0.0010(5) -0.0013(5) -0.0027(5)
C3 0.0230(6) 0.0224(6) 0.0223(6) 0.0058(5) 0.0005(5) -0.0014(5)
C4 0.0220(6) 0.0220(6) 0.0220(7) 0.0020(5) -0.0016(5) 0.0017(5)
C5 0.0177(6) 0.0222(6) 0.0181(6) -0.0034(5) 0.0012(5) -0.0020(5)
C6 0.0182(6) 0.0217(6) 0.0229(7) 0.0026(5) 0.0010(5) -0.0027(5)
C7 0.0182(6) 0.0196(6) 0.0202(6) 0.0018(5) -0.0027(5) -0.0012(5)
C8 0.0339(8) 0.0290(8) 0.0213(7) -0.0006(6) 0.0037(6) 0.0052(6)

loop_
_atom_type_symbol
_atom_type_description
_atom_type_scat_dispersion_real
_atom_type_scat_dispersion_imag
_atom_type_scat_source
C C 0.0033 0.0016 'International Tables Vol C Tables 4.2.6.8 and 6.1.1.4'
H H 0.0000 0.0000 'International Tables Vol C Tables 4.2.6.8 and 6.1.1.4'
N N 0.0061 0.0033 'International Tables Vol C Tables 4.2.6.8 and 6.1.1.4'
O O 0.0106 0.0060 'International Tables Vol C Tables 4.2.6.8 and 6.1.1.4'
S S 0.1246 0.1234 'International Tables Vol C Tables 4.2.6.8 and 6.1.1.4'

loop_
_geom_angle_atom_site_label_1
_geom_angle_atom_site_label_2
_geom_angle_atom_site_label_3
_geom_angle
C7 S1 C1 88.73(6)
C5 O1 C8 117.23(10)
C1 N1 C2 110.55(11)
C1 N2 H2A 120.0
C1 N2 H2B 120.0
H2A N2 H2B 120.0
N1 C1 N2 123.98(13)
N1 C1 S1 115.86(10)
N2 C1 S1 120.15(11)
C3 C2 N1 125.63(12)
C3 C2 C7 118.96(12)
N1 C2 C7 115.41(11)
C2 C3 C4 120.01(12)
C2 C3 H3A 120.0
C4 C3 H3A 120.0
C3 C4 C5 119.86(12)
C3 C4 H4A 120.1
C5 C4 H4A 120.1
O1 C5 C6 114.99(11)
O1 C5 C4 123.59(12)
C6 C5 C4 121.42(12)
C7 C6 C5 117.76(12)
C7 C6 H6A 121.1
C5 C6 H6A 121.1
C6 C7 C2 121.99(12)
C6 C7 S1 128.57(10)
C2 C7 S1 109.44(10)
O1 C8 H8A 109.5
O1 C8 H8B 109.5
H8A C8 H8B 109.5
O1 C8 H8C 109.5
H8A C8 H8C 109.5
H8B C8 H8C 109.5

loop_
_geom_bond_atom_site_label_1
_geom_bond_atom_site_label_2
_geom_bond_distance
S1 C7 1.7443(13)
S1 C1 1.7705(14)
O1 C5 1.3832(16)
O1 C8 1.4342(17)
N1 C1 1.3028(18)
N1 C2 1.3956(17)
N2 C1 1.3417(18)
N2 H2A 0.8800
N2 H2B 0.8800
C2 C3 1.3864(18)
C2 C7 1.4083(18)
C3 C4 1.3920(19)
C3 H3A 0.9500
C4 C5 1.3962(18)
C4 H4A 0.9500
C5 C6 1.3908(18)
C6 C7 1.3864(18)
C6 H6A 0.9500
C8 H8A 0.9800
C8 H8B 0.9800
C8 H8C 0.9800

loop_
_geom_hbond_atom_site_label_D
_geom_hbond_atom_site_label_H
_geom_hbond_atom_site_label_A
_geom_hbond_site_symmetry_A
_geom_hbond_distance_DH
_geom_hbond_distance_HA
_geom_hbond_distance_DA
_geom_hbond_angle_DHA
N2 H2A N1 5_666 0.88 2.13 2.9774(16) 162.5
N2 H2B O1 7_566 0.88 2.10 2.9655(16) 169.6

loop_
_geom_torsion_atom_site_label_1
_geom_torsion_atom_site_label_2
_geom_torsion_atom_site_label_3
_geom_torsion_atom_site_label_4
_geom_torsion
C2 N1 C1 N2 179.99(13)
C2 N1 C1 S1 -0.87(15)
C7 S1 C1 N1 0.50(11)
C7 S1 C1 N2 179.67(12)
C1 N1 C2 C3 -178.88(13)
C1 N1 C2 C7 0.90(17)
N1 C2 C3 C4 -179.23(12)
C7 C2 C3 C4 1.0(2)
C2 C3 C4 C5 -0.3(2)
C8 O1 C5 C6 180.00(11)
C8 O1 C5 C4 -0.72(18)
C3 C4 C5 O1 -179.55(12)
C3 C4 C5 C6 -0.3(2)
O1 C5 C6 C7 179.48(11)
C4 C5 C6 C7 0.19(19)
C5 C6 C7 C2 0.6(2)
C5 C6 C7 S1 -179.95(10)
C3 C2 C7 C6 -1.2(2)
N1 C2 C7 C6 179.05(12)
C3 C2 C7 S1 179.27(10)
N1 C2 C7 S1 -0.53(15)
C1 S1 C7 C6 -179.51(13)
C1 S1 C7 C2 0.04(10)

loop_
_cod_related_entry_id
_cod_related_entry_database
_cod_related_entry_code
1 ChemSpider 14869
